data_4036835
loop_
_publ_author_name
'Kise, Naoki'
'Hamada, Yusuke'
'Sakurai, Toshihiko'

_publ_section_title
;
 Electroreductive Intermolecular Coupling of Uracils with Aromatic
 Ketones: Synthesis of 6-Substituted and cis-5,6-Disubstituted
 5,6-Dihydro-1,3-dimethyluracils and Their Transformation to 6-Substituted
 1,3-Dimethyluracils, trans-5,6-Disubstituted
 5,6-Dihydro-1,3-dimethyluracils, and 4,5,5-Trisubstituted
 3-Methyloxazolizin-2-ones.
;
_journal_issue 12
_journal_name_full 'The Journal of organic chemistry'
_journal_page_first 5101
_journal_page_last 5119
_journal_paper_doi 10.1021/acs.joc.6b00670
_journal_volume 81
_journal_year 2016
_chemical_formula_moiety 'C23 H28 N2 O5'
_chemical_formula_sum 'C23 H28 N2 O5'
_chemical_formula_weight 412.47
_chemical_melting_point 467.0(10)
_chemical_name_systematic
; 
(5R*,6R*)-6-(methoxybis(4-methoxyphenyl)methyl)-1,3,5-
trimethyldihydropyrimidine-2,4(1H,3H)-dione
;
_space_group_IT_number 14
_space_group_name_Hall '-P 2yab'
_space_group_name_H-M_alt 'P 1 21/a 1'
_symmetry_cell_setting monoclinic
_symmetry_space_group_name_Hall '-P 2yab'
_symmetry_space_group_name_H-M 'P 1 21/a 1'
_atom_sites_solution_hydrogens geom
_atom_sites_solution_primary direct
_atom_sites_solution_secondary difmap
_audit_creation_method SHELXL-97
_cell_angle_alpha 90.00
_cell_angle_beta 31.787(10)
_cell_angle_gamma 90.00
_cell_formula_units_Z 4
_cell_length_a 23.225(11)
_cell_length_b 7.409(3)
_cell_length_c 23.144(10)
_cell_measurement_reflns_used 5468
_cell_measurement_temperature 298(2)
_cell_measurement_theta_max 26.6
_cell_measurement_theta_min 3.2
_cell_volume 2097.8(17)
_computing_cell_refinement PROCESS-AUTO
_computing_data_collection PROCESS-AUTO
_computing_data_reduction PROCESS-AUTO
_computing_publication_material yadokari-XG
_computing_structure_refinement 'SHELXL-97 (Sheldrick, 1997)'
_computing_structure_solution 'SHELXS-97 (Sheldrick, 1990)'
_diffrn_ambient_temperature 298(2)
_diffrn_detector_area_resol_mean 10.00
_diffrn_measured_fraction_theta_full 0.978
_diffrn_measured_fraction_theta_max 0.978
_diffrn_measurement_device_type 'Rigaku RAXIS-RAPID'
_diffrn_measurement_method \w
_diffrn_radiation_monochromator graphite
_diffrn_radiation_source 'fine-focus sealed tube'
_diffrn_radiation_type MoK\a
_diffrn_radiation_wavelength 0.71075
_diffrn_reflns_av_R_equivalents 0.0732
_diffrn_reflns_av_sigmaI/netI 0.1039
_diffrn_reflns_limit_h_max 30
_diffrn_reflns_limit_h_min -28
_diffrn_reflns_limit_k_max 8
_diffrn_reflns_limit_k_min -9
_diffrn_reflns_limit_l_max 29
_diffrn_reflns_limit_l_min -30
_diffrn_reflns_number 18913
_diffrn_reflns_theta_full 27.48
_diffrn_reflns_theta_max 27.48
_diffrn_reflns_theta_min 3.21
_exptl_absorpt_coefficient_mu 0.092
_exptl_absorpt_correction_T_max 0.9863
_exptl_absorpt_correction_T_min 0.9553
_exptl_absorpt_correction_type multi-scan
_exptl_absorpt_process_details
;
    Higashi, T. (1995). Program for Absorption Correction.
    Rigaku Corporation, Tokyo, Japan.
;
_exptl_crystal_colour colorless
_exptl_crystal_density_diffrn 1.306
_exptl_crystal_density_method 'not measured'
_exptl_crystal_description block
_exptl_crystal_F_000 880
_exptl_crystal_size_max 0.50
_exptl_crystal_size_mid 0.30
_exptl_crystal_size_min 0.15
_refine_diff_density_max 0.142
_refine_diff_density_min -0.148
_refine_diff_density_rms 0.029
_refine_ls_extinction_method none
_refine_ls_goodness_of_fit_ref 0.999
_refine_ls_hydrogen_treatment refall
_refine_ls_matrix_type full
_refine_ls_number_parameters 277
_refine_ls_number_reflns 4710
_refine_ls_number_restraints 0
_refine_ls_restrained_S_all 0.999
_refine_ls_R_factor_all 0.1610
_refine_ls_R_factor_gt 0.0537
_refine_ls_shift/su_max 0.001
_refine_ls_shift/su_mean 0.000
_refine_ls_structure_factor_coef Fsqd
_refine_ls_weighting_details 'calc w=1/[\s^2^(Fo^2^)+(0.0250P)^2^+0.0000P] where P=(Fo^2^+2Fc^2^)/3'
_refine_ls_weighting_scheme calc
_refine_ls_wR_factor_gt 0.0702
_refine_ls_wR_factor_ref 0.0823
_reflns_number_gt 2199
_reflns_number_total 4710
_reflns_threshold_expression >2sigma(I)
_cod_data_source_file jo6b00670_si_010.cif
_cod_data_source_block cis11j'
_cod_depositor_comments
;
The following automatic conversions were performed:

data item '_chemical_melting_point' value '466-468' was changed to
'467.0(10)' -- the average value was taken and precision was
estimated.

Automatic conversion script
Id: cif_fix_values 6909 2019-04-08 15:41:33Z antanas 
;
_cod_original_cell_volume 2097.9(16)
_cod_original_sg_symbol_H-M 'P 21/a'
_cod_database_code 4036835

loop_
_symmetry_equiv_pos_as_xyz
'x, y, z'
'-x+1/2, y+1/2, -z'
'-x, -y, -z'
'x-1/2, -y-1/2, z'

loop_
_atom_site_label
_atom_site_type_symbol
_atom_site_fract_x
_atom_site_fract_y
_atom_site_fract_z
_atom_site_U_iso_or_equiv
_atom_site_adp_type
_atom_site_occupancy
_atom_site_symmetry_multiplicity
_atom_site_calc_flag
_atom_site_refinement_flags
N1 N 0.34293(13) 0.33068(19) 0.33519(12) 0.0473(4) Uani 1 1 d .
C1 C 0.34264(14) 0.3425(2) 0.39840(14) 0.0528(5) Uani 1 1 d .
H1 H 0.2959 0.4397 0.4502 0.079 Uiso 1 1 calc R
H2 H 0.4156 0.3645 0.3497 0.079 Uiso 1 1 calc R
H3 H 0.3162 0.2312 0.4369 0.079 Uiso 1 1 calc R
C2 C 0.24770(19) 0.3717(2) 0.38903(18) 0.0479(5) Uani 1 1 d .
O1 O 0.16329(12) 0.40129(19) 0.48664(12) 0.0699(4) Uani 1 1 d .
N2 N 0.25102(14) 0.38126(19) 0.32578(13) 0.0501(4) Uani 1 1 d .
C3 C 0.14590(17) 0.3928(3) 0.38535(18) 0.0732(7) Uani 1 1 d .
H4 H 0.1559 0.4520 0.3403 0.110 Uiso 1 1 calc R
H5 H 0.0952 0.4604 0.4517 0.110 Uiso 1 1 calc R
H6 H 0.1178 0.2734 0.4031 0.110 Uiso 1 1 calc R
C4 C 0.34486(18) 0.3881(2) 0.21474(18) 0.0506(5) Uani 1 1 d .
O2 O 0.34236(11) 0.40591(17) 0.16459(11) 0.0710(4) Uani 1 1 d .
C5 C 0.44893(16) 0.3829(2) 0.15953(15) 0.0501(5) Uani 1 1 d .
H7 H 0.4564 0.5066 0.1676 0.060 Uiso 1 1 calc R
C6 C 0.54921(16) 0.3578(2) 0.03688(15) 0.0620(6) Uani 1 1 d .
H8 H 0.5470 0.2409 0.0209 0.093 Uiso 1 1 calc R
H9 H 0.6135 0.3671 0.0056 0.093 Uiso 1 1 calc R
H10 H 0.5509 0.4493 0.0061 0.093 Uiso 1 1 calc R
C7 C 0.44057(15) 0.2705(2) 0.22151(14) 0.0429(5) Uani 1 1 d .
H11 H 0.5026 0.3066 0.1928 0.051 Uiso 1 1 calc R
C8 C 0.44709(15) 0.0591(2) 0.21096(14) 0.0427(5) Uani 1 1 d .
O3 O 0.43028(10) 0.00578(16) 0.28443(10) 0.0482(3) Uani 1 1 d .
C9 C 0.44931(18) -0.1789(2) 0.28163(17) 0.0661(6) Uani 1 1 d .
H12 H 0.4082 -0.2538 0.2908 0.099 Uiso 1 1 calc R
H13 H 0.4268 -0.2025 0.3398 0.099 Uiso 1 1 calc R
H14 H 0.5258 -0.2052 0.2124 0.099 Uiso 1 1 calc R
C10 C 0.56129(15) -0.0050(2) 0.09637(15) 0.0418(5) Uani 1 1 d .
C11 C 0.65149(17) 0.0626(3) 0.04901(17) 0.0524(5) Uani 1 1 d .
H15 H 0.6409 0.1535 0.0852 0.063 Uiso 1 1 calc R
C12 C 0.75498(17) 0.0000(3) -0.04871(17) 0.0538(5) Uani 1 1 d .
H16 H 0.8133 0.0485 -0.0778 0.065 Uiso 1 1 calc R
C13 C 0.77338(17) -0.1349(2) -0.10444(16) 0.0457(5) Uani 1 1 d .
O4 O 0.87948(11) -0.18839(17) -0.20106(11) 0.0577(4) Uani 1 1 d .
C14 C 0.90009(18) -0.3429(3) -0.25454(18) 0.0825(7) Uani 1 1 d .
H17 H 0.8577 -0.4433 -0.2048 0.124 Uiso 1 1 calc R
H18 H 0.9764 -0.3729 -0.3180 0.124 Uiso 1 1 calc R
H19 H 0.8800 -0.3157 -0.2766 0.124 Uiso 1 1 calc R
C15 C 0.68632(17) -0.2054(2) -0.05958(16) 0.0499(5) Uani 1 1 d .
H20 H 0.6976 -0.2960 -0.0964 0.060 Uiso 1 1 calc R
C16 C 0.58147(16) -0.1430(2) 0.04021(15) 0.0456(5) Uani 1 1 d .
H21 H 0.5232 -0.1950 0.0703 0.055 Uiso 1 1 calc R
C17 C 0.35332(15) -0.0125(2) 0.25346(15) 0.0433(5) Uani 1 1 d .
C18 C 0.35737(15) -0.0150(2) 0.19033(15) 0.0455(5) Uani 1 1 d .
H22 H 0.4215 0.0207 0.1173 0.055 Uiso 1 1 calc R
C19 C 0.26944(17) -0.0687(2) 0.23192(16) 0.0490(5) Uani 1 1 d .
H23 H 0.2751 -0.0695 0.1870 0.059 Uiso 1 1 calc R
C20 C 0.17416(17) -0.1206(2) 0.33927(17) 0.0529(5) Uani 1 1 d .
O5 O 0.08249(11) -0.17585(19) 0.38903(11) 0.0737(4) Uani 1 1 d .
C21 C 0.08541(18) -0.1859(3) 0.32567(19) 0.0907(8) Uani 1 1 d .
H24 H 0.0967 -0.0674 0.3003 0.136 Uiso 1 1 calc R
H25 H 0.0174 -0.2334 0.3698 0.136 Uiso 1 1 calc R
H26 H 0.1441 -0.2636 0.2638 0.136 Uiso 1 1 calc R
C22 C 0.16835(17) -0.1185(3) 0.40354(17) 0.0628(6) Uani 1 1 d .
H27 H 0.1040 -0.1536 0.4766 0.075 Uiso 1 1 calc R
C23 C 0.25620(16) -0.0653(2) 0.36128(16) 0.0521(5) Uani 1 1 d .
H28 H 0.2500 -0.0649 0.4066 0.062 Uiso 1 1 calc R

loop_
_atom_site_aniso_label
_atom_site_aniso_U_11
_atom_site_aniso_U_22
_atom_site_aniso_U_33
_atom_site_aniso_U_23
_atom_site_aniso_U_13
_atom_site_aniso_U_12
N1 0.0498(12) 0.0571(10) 0.0398(11) -0.0016(8) -0.0389(10) -0.0002(8)
C1 0.0659(15) 0.0615(13) 0.0494(13) -0.0047(10) -0.0520(13) 0.0016(11)
C2 0.0573(16) 0.0470(12) 0.0475(14) 0.0050(11) -0.0458(14) -0.0064(11)
O1 0.0533(10) 0.1024(11) 0.0436(10) -0.0046(9) -0.0395(10) 0.0057(9)
N2 0.0555(12) 0.0556(11) 0.0491(11) 0.0069(8) -0.0460(11) -0.0053(9)
C3 0.0711(17) 0.0904(17) 0.0803(18) 0.0058(14) -0.0680(17) -0.0015(13)
C4 0.0724(17) 0.0421(12) 0.0559(15) 0.0138(10) -0.0576(15) -0.0145(11)
O2 0.0983(13) 0.0749(10) 0.0740(11) 0.0183(8) -0.0788(11) -0.0160(8)
C5 0.0658(16) 0.0438(12) 0.0446(13) 0.0119(10) -0.0475(14) -0.0133(10)
C6 0.0713(16) 0.0618(14) 0.0436(14) 0.0182(11) -0.0473(14) -0.0204(12)
C7 0.0420(13) 0.0510(12) 0.0324(12) 0.0067(9) -0.0311(12) -0.0108(9)
C8 0.0524(14) 0.0422(11) 0.0390(12) 0.0085(9) -0.0397(13) -0.0106(9)
O3 0.0622(9) 0.0492(8) 0.0452(8) 0.0046(6) -0.0475(8) -0.0040(6)
C9 0.0885(18) 0.0600(14) 0.0655(15) 0.0092(11) -0.0680(16) -0.0031(12)
C10 0.0456(13) 0.0453(11) 0.0361(12) 0.0026(9) -0.0350(12) -0.0044(10)
C11 0.0562(16) 0.0558(13) 0.0532(15) -0.0091(11) -0.0478(14) 0.0016(11)
C12 0.0564(16) 0.0564(13) 0.0604(15) -0.0015(11) -0.0516(15) -0.0060(11)
C13 0.0477(14) 0.0534(13) 0.0399(13) -0.0022(10) -0.0378(13) 0.0062(11)
O4 0.0548(10) 0.0672(9) 0.0499(9) -0.0079(7) -0.0443(9) 0.0070(7)
C14 0.0773(18) 0.0990(18) 0.0744(17) -0.0348(15) -0.0650(17) 0.0261(14)
C15 0.0624(16) 0.0481(13) 0.0514(14) -0.0045(10) -0.0503(15) -0.0007(11)
C16 0.0470(14) 0.0462(12) 0.0436(13) 0.0041(10) -0.0385(13) -0.0087(10)
C17 0.0474(13) 0.0411(11) 0.0371(12) 0.0057(9) -0.0353(12) -0.0094(10)
C18 0.0499(14) 0.0472(11) 0.0357(12) 0.0097(9) -0.0358(12) -0.0138(9)
C19 0.0606(15) 0.0479(12) 0.0489(14) 0.0077(10) -0.0482(14) -0.0126(10)
C20 0.0530(15) 0.0529(13) 0.0534(14) 0.0125(11) -0.0454(14) -0.0179(11)
O5 0.0623(10) 0.0941(11) 0.0680(10) 0.0237(9) -0.0559(10) -0.0310(9)
C21 0.095(2) 0.117(2) 0.099(2) 0.0299(16) -0.0884(19) -0.0396(16)
C22 0.0578(16) 0.0742(15) 0.0447(13) 0.0200(11) -0.0417(14) -0.0253(12)
C23 0.0539(14) 0.0617(13) 0.0419(14) 0.0147(10) -0.0409(13) -0.0166(11)

loop_
_atom_type_symbol
_atom_type_description
_atom_type_scat_dispersion_real
_atom_type_scat_dispersion_imag
_atom_type_scat_source
C C 0.0033 0.0016 'International Tables Vol C Tables 4.2.6.8 and 6.1.1.4'
H H 0.0000 0.0000 'International Tables Vol C Tables 4.2.6.8 and 6.1.1.4'
N N 0.0061 0.0033 'International Tables Vol C Tables 4.2.6.8 and 6.1.1.4'
O O 0.0106 0.0060 'International Tables Vol C Tables 4.2.6.8 and 6.1.1.4'

loop_
_geom_angle_atom_site_label_1
_geom_angle_atom_site_label_2
_geom_angle_atom_site_label_3
_geom_angle
C2 N1 C7 123.08(15)
C2 N1 C1 116.71(15)
C7 N1 C1 120.16(16)
N1 C1 H1 109.5
N1 C1 H2 109.5
H1 C1 H2 109.5
N1 C1 H3 109.5
H1 C1 H3 109.5
H2 C1 H3 109.5
O1 C2 N1 122.88(17)
O1 C2 N2 120.3(2)
N1 C2 N2 116.85(19)
C4 N2 C2 123.70(18)
C4 N2 C3 119.36(16)
C2 N2 C3 116.88(18)
N2 C3 H4 109.5
N2 C3 H5 109.5
H4 C3 H5 109.5
N2 C3 H6 109.5
H4 C3 H6 109.5
H5 C3 H6 109.5
O2 C4 N2 120.6(2)
O2 C4 C5 122.79(19)
N2 C4 C5 116.54(16)
C4 C5 C6 113.63(17)
C4 C5 C7 113.03(15)
C6 C5 C7 117.49(17)
C4 C5 H7 103.5
C6 C5 H7 103.5
C7 C5 H7 103.5
C5 C6 H8 109.5
C5 C6 H9 109.5
H8 C6 H9 109.5
C5 C6 H10 109.5
H8 C6 H10 109.5
H9 C6 H10 109.5
N1 C7 C5 106.87(15)
N1 C7 C8 112.47(14)
C5 C7 C8 118.72(14)
N1 C7 H11 106.0
C5 C7 H11 106.0
C8 C7 H11 106.0
O3 C8 C10 107.01(14)
O3 C8 C17 109.65(14)
C10 C8 C17 115.43(15)
O3 C8 C7 101.32(13)
C10 C8 C7 112.03(15)
C17 C8 C7 110.38(14)
C9 O3 C8 116.64(13)
O3 C9 H12 109.5
O3 C9 H13 109.5
H12 C9 H13 109.5
O3 C9 H14 109.5
H12 C9 H14 109.5
H13 C9 H14 109.5
C16 C10 C11 116.39(18)
C16 C10 C8 124.17(17)
C11 C10 C8 119.01(17)
C12 C11 C10 122.28(19)
C12 C11 H15 118.9
C10 C11 H15 118.9
C11 C12 C13 120.26(19)
C11 C12 H16 119.9
C13 C12 H16 119.9
O4 C13 C15 125.32(18)
O4 C13 C12 115.78(19)
C15 C13 C12 118.90(19)
C13 O4 C14 117.29(16)
O4 C14 H17 109.5
O4 C14 H18 109.5
H17 C14 H18 109.5
O4 C14 H19 109.5
H17 C14 H19 109.5
H18 C14 H19 109.5
C13 C15 C16 120.54(18)
C13 C15 H20 119.7
C16 C15 H20 119.7
C15 C16 C10 121.60(18)
C15 C16 H21 119.2
C10 C16 H21 119.2
C23 C17 C18 116.51(18)
C23 C17 C8 120.41(16)
C18 C17 C8 122.91(16)
C17 C18 C19 122.32(17)
C17 C18 H22 118.8
C19 C18 H22 118.8
C20 C19 C18 119.78(18)
C20 C19 H23 120.1
C18 C19 H23 120.1
O5 C20 C19 124.91(18)
O5 C20 C22 116.29(19)
C19 C20 C22 118.80(19)
C20 O5 C21 118.49(16)
O5 C21 H24 109.5
O5 C21 H25 109.5
H24 C21 H25 109.5
O5 C21 H26 109.5
H24 C21 H26 109.5
H25 C21 H26 109.5
C23 C22 C20 120.87(19)
C23 C22 H27 119.6
C20 C22 H27 119.6
C22 C23 C17 121.72(18)
C22 C23 H28 119.1
C17 C23 H28 119.1

loop_
_geom_bond_atom_site_label_1
_geom_bond_atom_site_label_2
_geom_bond_distance
N1 C2 1.361(2)
N1 C7 1.456(2)
N1 C1 1.4599(19)
C1 H1 0.9600
C1 H2 0.9600
C1 H3 0.9600
C2 O1 1.211(2)
C2 N2 1.401(2)
N2 C4 1.355(2)
N2 C3 1.465(2)
C3 H4 0.9600
C3 H5 0.9600
C3 H6 0.9600
C4 O2 1.2176(19)
C4 C5 1.492(3)
C5 C6 1.509(2)
C5 C7 1.522(2)
C5 H7 0.9800
C6 H8 0.9600
C6 H9 0.9600
C6 H10 0.9600
C7 C8 1.573(2)
C7 H11 0.9800
C8 O3 1.4393(19)
C8 C10 1.528(2)
C8 C17 1.533(2)
O3 C9 1.422(2)
C9 H12 0.9600
C9 H13 0.9600
C9 H14 0.9600
C10 C16 1.385(2)
C10 C11 1.392(2)
C11 C12 1.366(3)
C11 H15 0.9300
C12 C13 1.381(2)
C12 H16 0.9300
C13 O4 1.365(2)
C13 C15 1.368(2)
O4 C14 1.437(2)
C14 H17 0.9600
C14 H18 0.9600
C14 H19 0.9600
C15 C16 1.384(2)
C15 H20 0.9300
C16 H21 0.9300
C17 C23 1.378(2)
C17 C18 1.382(2)
C18 C19 1.383(2)
C18 H22 0.9300
C19 C20 1.368(2)
C19 H23 0.9300
C20 O5 1.363(2)
C20 C22 1.374(3)
O5 C21 1.411(2)
C21 H24 0.9600
C21 H25 0.9600
C21 H26 0.9600
C22 C23 1.372(2)
C22 H27 0.9300
C23 H28 0.9300

loop_
_geom_torsion_atom_site_label_1
_geom_torsion_atom_site_label_2
_geom_torsion_atom_site_label_3
_geom_torsion_atom_site_label_4
_geom_torsion
C7 N1 C2 O1 171.14(16)
C1 N1 C2 O1 -6.4(3)
C7 N1 C2 N2 -9.7(2)
C1 N1 C2 N2 172.69(14)
O1 C2 N2 C4 165.49(18)
N1 C2 N2 C4 -13.7(2)
O1 C2 N2 C3 -11.6(2)
N1 C2 N2 C3 169.27(16)
C2 N2 C4 O2 -176.11(15)
C3 N2 C4 O2 0.9(3)
C2 N2 C4 C5 0.7(3)
C3 N2 C4 C5 177.69(15)
O2 C4 C5 C6 -13.5(3)
N2 C4 C5 C6 169.76(14)
O2 C4 C5 C7 -150.71(17)
N2 C4 C5 C7 32.6(2)
C2 N1 C7 C5 40.3(2)
C1 N1 C7 C5 -142.24(15)
C2 N1 C7 C8 -91.70(19)
C1 N1 C7 C8 85.79(18)
C4 C5 C7 N1 -49.66(19)
C6 C5 C7 N1 174.94(15)
C4 C5 C7 C8 78.8(2)
C6 C5 C7 C8 -56.6(2)
N1 C7 C8 O3 -51.24(18)
C5 C7 C8 O3 -177.02(15)
N1 C7 C8 C10 -164.99(14)
C5 C7 C8 C10 69.2(2)
N1 C7 C8 C17 64.88(18)
C5 C7 C8 C17 -60.9(2)
C10 C8 O3 C9 -52.27(19)
C17 C8 O3 C9 73.61(19)
C7 C8 O3 C9 -169.74(15)
O3 C8 C10 C16 110.53(18)
C17 C8 C10 C16 -11.8(2)
C7 C8 C10 C16 -139.28(16)
O3 C8 C10 C11 -61.60(19)
C17 C8 C10 C11 176.06(15)
C7 C8 C10 C11 48.6(2)
C16 C10 C11 C12 1.4(3)
C8 C10 C11 C12 174.15(16)
C10 C11 C12 C13 0.0(3)
C11 C12 C13 O4 -179.79(16)
C11 C12 C13 C15 -0.6(3)
C15 C13 O4 C14 -6.5(2)
C12 C13 O4 C14 172.59(16)
O4 C13 C15 C16 178.84(15)
C12 C13 C15 C16 -0.2(3)
C13 C15 C16 C10 1.8(3)
C11 C10 C16 C15 -2.3(2)
C8 C10 C16 C15 -174.59(15)
O3 C8 C17 C23 18.5(2)
C10 C8 C17 C23 139.44(17)
C7 C8 C17 C23 -92.27(19)
O3 C8 C17 C18 -166.55(15)
C10 C8 C17 C18 -45.6(2)
C7 C8 C17 C18 82.7(2)
C23 C17 C18 C19 -0.5(3)
C8 C17 C18 C19 -175.58(16)
C17 C18 C19 C20 0.4(3)
C18 C19 C20 O5 179.99(17)
C18 C19 C20 C22 -0.2(3)
C19 C20 O5 C21 1.8(3)
C22 C20 O5 C21 -178.02(19)
O5 C20 C22 C23 179.90(17)
C19 C20 C22 C23 0.1(3)
C20 C22 C23 C17 -0.1(3)
C18 C17 C23 C22 0.3(3)
C8 C17 C23 C22 175.57(17)
